data_4305513
loop_
_publ_author_name
'Karsten Krogh-Jespersen'
'Robert T. Stibrany'
'Elizabeth John'
'John D. Westbrook'
'Thomas J. Emge'
'Michael J. Clarke'
'Joseph A. Potenza'
'Harvey J. Schugar'

_publ_contact_author
;
  Joseph A. Potenza
  Department of Chemistry and Chemical Biology
  Rutgers, The State University of New Jersey
  610 Taylor Road
  Piscataway, New Jersey 08801 USA
;
_publ_contact_author_email potenza@rutchem.com
_publ_section_title
;
Solid-State Changes in Ligand-to-Metal Charge-Transfer Spectra of
(NH3)5RuIII(2,4-dihydroxybenzoate) and (NH3)5RuIII(xanthine) Chromophores
;
_journal_name_full 'Inorganic Chemistry'
_journal_page_first 9813
_journal_page_last 9827
_journal_paper_doi 10.1021/ic800511g
_journal_volume 47
_journal_year 2008
_chemical_formula_moiety 'C7 H20 N5 O4 Ru, O4 S, 2(H2 O)'
_chemical_formula_sum 'C7 H24 N5 O10 Ru S'
_chemical_formula_weight 471.44
_chemical_name_common 3
_chemical_name_systematic
; 
 [(NH~3~)~5~Ru(III))(2,4-dihydroxybenzoate)] ^.^SO~4~^.^2 H~2~O  
;
_space_group_IT_number 14
_symmetry_cell_setting monoclinic
_symmetry_space_group_name_Hall '-P 2ybc'
_symmetry_space_group_name_H-M 'P 1 21/c 1'
_atom_sites_solution_hydrogens geom
_atom_sites_solution_primary direct
_atom_sites_solution_secondary difmap
_audit_creation_method SHELXL-97
_cell_angle_alpha 90.00
_cell_angle_beta 107.845(1)
_cell_angle_gamma 90.00
_cell_formula_units_Z 4
_cell_length_a 15.4850(8)
_cell_length_b 7.6969(4)
_cell_length_c 14.9386(8)
_cell_measurement_reflns_used 8578
_cell_measurement_temperature 200(2)
_cell_measurement_theta_max 30.55
_cell_measurement_theta_min 2.76
_cell_volume 1694.82(15)
_computing_cell_refinement 'SAINT (Bruker, 2000)'
_computing_data_collection 'SMART (Bruker, 2000)'
_computing_data_reduction SAINT
_computing_molecular_graphics 'ORTEPIII (Burnett & Johnson, 1996), ORTEP32 (Farrugia, 1997)'
_computing_publication_material 'SHELXTL (Bruker, 2000)'
_computing_structure_refinement 'SHELXL-97 (Sheldrick, 1997)'
_computing_structure_solution 'SHELXS (Sheldrick, 1990)'
_diffrn_ambient_temperature 200(2)
_diffrn_measured_fraction_theta_full 0.992
_diffrn_measured_fraction_theta_max 0.992
_diffrn_measurement_device_type 'Bruker SMART CCD area-detector diffractometer'
_diffrn_measurement_method '\w scans'
_diffrn_radiation_monochromator graphite
_diffrn_radiation_source 'fine-focus sealed tube'
_diffrn_radiation_type MoK\a
_diffrn_radiation_wavelength 0.71073
_diffrn_reflns_av_R_equivalents 0.0328
_diffrn_reflns_av_sigmaI/netI 0.0320
_diffrn_reflns_limit_h_max 22
_diffrn_reflns_limit_h_min -22
_diffrn_reflns_limit_k_max 10
_diffrn_reflns_limit_k_min -11
_diffrn_reflns_limit_l_max 21
_diffrn_reflns_limit_l_min -21
_diffrn_reflns_number 19550
_diffrn_reflns_theta_full 30.57
_diffrn_reflns_theta_max 30.57
_diffrn_reflns_theta_min 2.76
_diffrn_standards_decay_% 0
_diffrn_standards_interval_time 0
_diffrn_standards_number 0
_exptl_absorpt_coefficient_mu 1.107
_exptl_absorpt_correction_T_max 0.9999
_exptl_absorpt_correction_T_min 0.8842
_exptl_absorpt_correction_type multi-scan
_exptl_absorpt_process_details 'SADABS (Blessing, 1995)'
_exptl_crystal_colour orange
_exptl_crystal_density_diffrn 1.848
_exptl_crystal_density_meas 1.86(1)
_exptl_crystal_density_method 'flotation, heptane and 1,2-dibromoethane'
_exptl_crystal_description plate
_exptl_crystal_F_000 964
_exptl_crystal_size_max 0.15
_exptl_crystal_size_mid 0.12
_exptl_crystal_size_min 0.02
_refine_diff_density_max 0.949
_refine_diff_density_min -0.482
_refine_diff_density_rms 0.094
_refine_ls_extinction_method none
_refine_ls_goodness_of_fit_ref 1.000
_refine_ls_hydrogen_treatment mixed
_refine_ls_matrix_type full
_refine_ls_number_parameters 274
_refine_ls_number_reflns 5144
_refine_ls_number_restraints 6
_refine_ls_restrained_S_all 1.031
_refine_ls_R_factor_all 0.0444
_refine_ls_R_factor_gt 0.0315
_refine_ls_shift/su_max 0.001
_refine_ls_shift/su_mean 0.000
_refine_ls_structure_factor_coef Fsqd
_refine_ls_weighting_details 'calc w=1/[\s^2^(Fo^2^)+(0.0350P)^2^+1.0100P] where P=(Fo^2^+2Fc^2^)/3'
_refine_ls_weighting_scheme calc
_refine_ls_wR_factor_gt 0.0673
_refine_ls_wR_factor_ref 0.0723
_reflns_number_gt 4176
_reflns_number_total 5144
_reflns_threshold_expression I>2\s(I)
_cod_data_source_file ic800511g_si_001_2.cif
_cod_data_source_block rured_ccd
_cod_depositor_comments
;
The following automatic conversions were performed:
'_symmetry_cell_setting' value 'Monoclinic' changed to 'monoclinic'
according to '/home/saulius/struct/CIF-dictionaries/cif_core.dic'
dictionary named 'cif_core.dic' version 2.4.1 from 2010-06-29.

Automatic conversion script
Id: cif_fix_enum 1527 2010-12-29 10:47:43Z saulius 
;
_cod_original_sg_symbol_H-M 'P 21/c'
_cod_database_code 4305513

loop_
_symmetry_equiv_pos_as_xyz
'x, y, z'
'-x, y+1/2, -z+1/2'
'-x, -y, -z'
'x, -y-1/2, z-1/2'

loop_
_atom_site_label
_atom_site_type_symbol
_atom_site_fract_x
_atom_site_fract_y
_atom_site_fract_z
_atom_site_U_iso_or_equiv
_atom_site_adp_type
_atom_site_occupancy
_atom_site_symmetry_multiplicity
_atom_site_calc_flag
_atom_site_refinement_flags
_atom_site_disorder_assembly
_atom_site_disorder_group
Ru1 Ru 0.223672(11) 0.85862(2) 0.140273(12) 0.01890(6) Uani 1 1 d . . .
N1 N 0.29035(15) 0.8124(3) 0.28373(15) 0.0333(5) Uani 1 1 d . . .
H1A H 0.2994 0.6962 0.2935 0.065(12) Uiso 1 1 calc R . .
H1B H 0.2557 0.8530 0.3186 0.060(11) Uiso 1 1 calc R . .
H1C H 0.3448 0.8680 0.3011 0.072(13) Uiso 1 1 calc R . .
N2 N 0.24241(16) 1.1270(3) 0.16849(17) 0.0309(5) Uani 1 1 d . . .
H2A H 0.2948 1.1621 0.1585 0.068(12) Uiso 1 1 calc R . .
H2B H 0.2456 1.1477 0.2294 0.096(16) Uiso 1 1 calc R . .
H2C H 0.1949 1.1868 0.1297 0.16(3) Uiso 1 1 calc R . .
N3 N 0.09864(13) 0.8748(3) 0.16516(15) 0.0267(4) Uani 1 1 d . . .
H3A H 0.0708 0.9761 0.1411 0.059(11) Uiso 1 1 calc R . .
H3B H 0.1073 0.8717 0.2282 0.058(11) Uiso 1 1 calc R . .
H3C H 0.0632 0.7836 0.1371 0.065(12) Uiso 1 1 calc R . .
N4 N 0.15829(14) 0.9019(3) -0.00344(14) 0.0273(4) Uani 1 1 d . . .
H4A H 0.1681 1.0133 -0.0182 0.058(11) Uiso 1 1 calc R . .
H4B H 0.0977 0.8834 -0.0162 0.063(12) Uiso 1 1 calc R . .
H4C H 0.1808 0.8275 -0.0381 0.049(10) Uiso 1 1 calc R . .
N5 N 0.20762(15) 0.5903(3) 0.11565(16) 0.0296(4) Uani 1 1 d . . .
H5A H 0.1707 0.5714 0.0561 0.071(12) Uiso 1 1 calc R . .
H5B H 0.1825 0.5421 0.1575 0.058(11) Uiso 1 1 calc R . .
H5C H 0.2627 0.5410 0.1227 0.077(13) Uiso 1 1 calc R . .
O1 O 0.33721(11) 0.8354(2) 0.10352(12) 0.0308(4) Uani 1 1 d . . .
O2 O 0.44259(12) 0.9577(3) 0.22475(14) 0.0383(5) Uani 1 1 d . . .
O3 O 0.60966(13) 0.9542(3) 0.22554(15) 0.0429(5) Uani 1 1 d . . .
H3O H 0.567(2) 0.977(5) 0.243(3) 0.055(11) Uiso 1 1 d . . .
O4 O 0.67268(15) 0.6888(3) -0.03536(16) 0.0409(5) Uani 1 1 d . . .
H4O H 0.719(2) 0.700(5) -0.004(3) 0.050(11) Uiso 1 1 d . . .
C1 C 0.48685(15) 0.8345(3) 0.09997(17) 0.0241(5) Uani 1 1 d . . .
C2 C 0.57913(16) 0.8707(3) 0.14144(17) 0.0272(5) Uani 1 1 d . . .
C3 C 0.64255(16) 0.8227(3) 0.09728(18) 0.0295(5) Uani 1 1 d . . .
H3D H 0.7051 0.8467 0.1261 0.041(9) Uiso 1 1 calc R . .
C4 C 0.61372(17) 0.7397(3) 0.01095(18) 0.0291(5) Uani 1 1 d . . .
C5 C 0.52240(17) 0.7063(4) -0.03294(19) 0.0335(6) Uani 1 1 d . . .
H5 H 0.5029 0.6524 -0.0930 0.036(8) Uiso 1 1 calc R . .
C6 C 0.46072(16) 0.7531(4) 0.01243(18) 0.0302(5) Uani 1 1 d . . .
H6 H 0.3983 0.7290 -0.0169 0.042(8) Uiso 1 1 calc R . .
C7 C 0.41946(16) 0.8811(3) 0.14780(17) 0.0262(5) Uani 1 1 d . . .
S1 S 0.89131(5) 0.90915(8) 0.62286(4) 0.03000(14) Uani 1 1 d D . .
O5 O 0.83748(14) 1.0672(3) 0.61332(15) 0.0430(5) Uani 1 1 d . A .
O6A O 0.8472(4) 0.7932(6) 0.5415(3) 0.0313(9) Uani 0.580(3) 1 d PD A 1
O7A O 0.9827(2) 0.9447(5) 0.6313(3) 0.0420(8) Uani 0.580(3) 1 d PD A 1
O8A O 0.8783(3) 0.8268(4) 0.7092(2) 0.0433(7) Uani 0.580(3) 1 d PD A 1
O6B O 0.8431(6) 0.7592(9) 0.5699(4) 0.0313(9) Uani 0.420(3) 1 d PD A 2
O7B O 0.9629(3) 0.9484(7) 0.5727(4) 0.0420(8) Uani 0.420(3) 1 d PD A 2
O8B O 0.9492(4) 0.8516(6) 0.7183(3) 0.0433(7) Uani 0.420(3) 1 d PD A 2
O1W O 0.96356(16) 0.7229(3) 0.43264(19) 0.0396(5) Uani 1 1 d . . .
H1WA H 0.984(3) 0.791(6) 0.408(3) 0.079(16) Uiso 1 1 d . . .
H1WB H 0.952(3) 0.765(7) 0.472(4) 0.090(18) Uiso 1 1 d . . .
O2W O 0.86236(17) 0.4877(4) 0.72383(17) 0.0454(5) Uani 1 1 d . . .
H2WA H 0.909(3) 0.459(5) 0.741(3) 0.048(12) Uiso 1 1 d . . .
H2WB H 0.872(3) 0.591(6) 0.710(3) 0.078(14) Uiso 1 1 d . . .

loop_
_atom_site_aniso_label
_atom_site_aniso_U_11
_atom_site_aniso_U_22
_atom_site_aniso_U_33
_atom_site_aniso_U_23
_atom_site_aniso_U_13
_atom_site_aniso_U_12
Ru1 0.01685(8) 0.01980(9) 0.02083(9) 0.00066(7) 0.00690(6) 0.00090(7)
N1 0.0305(11) 0.0425(13) 0.0261(11) 0.0034(9) 0.0076(9) 0.0078(10)
N2 0.0369(12) 0.0242(11) 0.0362(12) -0.0031(9) 0.0179(9) -0.0063(9)
N3 0.0220(9) 0.0275(11) 0.0325(11) -0.0023(8) 0.0109(8) -0.0018(8)
N4 0.0280(10) 0.0286(11) 0.0241(10) 0.0019(8) 0.0064(8) 0.0028(8)
N5 0.0341(12) 0.0214(10) 0.0351(12) -0.0001(9) 0.0132(9) 0.0028(8)
O1 0.0180(8) 0.0454(11) 0.0302(9) -0.0081(8) 0.0092(7) -0.0024(7)
O2 0.0296(9) 0.0518(12) 0.0364(10) -0.0163(9) 0.0144(8) -0.0082(9)
O3 0.0244(9) 0.0646(15) 0.0403(11) -0.0212(10) 0.0108(8) -0.0147(10)
O4 0.0274(10) 0.0599(14) 0.0406(12) 0.0000(10) 0.0181(9) 0.0079(10)
C1 0.0191(10) 0.0264(12) 0.0274(11) 0.0011(9) 0.0082(8) 0.0005(8)
C2 0.0226(11) 0.0312(12) 0.0272(11) -0.0006(10) 0.0070(9) -0.0034(9)
C3 0.0165(10) 0.0383(14) 0.0333(13) 0.0033(10) 0.0071(9) 0.0002(9)
C4 0.0247(12) 0.0339(13) 0.0314(13) 0.0049(10) 0.0127(10) 0.0051(10)
C5 0.0283(12) 0.0443(15) 0.0285(13) -0.0066(11) 0.0094(10) 0.0016(11)
C6 0.0191(11) 0.0405(14) 0.0292(13) -0.0037(11) 0.0049(9) 0.0005(10)
C7 0.0207(10) 0.0306(13) 0.0285(12) -0.0017(9) 0.0092(9) -0.0011(9)
S1 0.0401(3) 0.0201(3) 0.0290(3) -0.0007(2) 0.0095(3) -0.0011(2)
O5 0.0513(12) 0.0270(10) 0.0578(13) -0.0044(9) 0.0271(11) 0.0065(9)
O6A 0.0303(12) 0.025(2) 0.043(3) -0.0047(19) 0.0170(19) -0.0065(13)
O7A 0.0251(14) 0.0411(15) 0.055(2) -0.010(2) 0.0058(16) -0.0079(12)
O8A 0.069(2) 0.0333(14) 0.0333(14) 0.0052(11) 0.0242(17) 0.0049(16)
O6B 0.0303(12) 0.025(2) 0.043(3) -0.0047(19) 0.0170(19) -0.0065(13)
O7B 0.0251(14) 0.0411(15) 0.055(2) -0.010(2) 0.0058(16) -0.0079(12)
O8B 0.069(2) 0.0333(14) 0.0333(14) 0.0052(11) 0.0242(17) 0.0049(16)
O1W 0.0433(12) 0.0342(11) 0.0445(13) -0.0072(10) 0.0183(10) -0.0040(9)
O2W 0.0387(13) 0.0478(14) 0.0479(13) 0.0151(11) 0.0105(10) -0.0067(11)

loop_
_atom_type_symbol
_atom_type_description
_atom_type_scat_dispersion_real
_atom_type_scat_dispersion_imag
_atom_type_scat_source
C C 0.0033 0.0016 'International Tables Vol C Tables 4.2.6.8 and 6.1.1.4'
H H 0.0000 0.0000 'International Tables Vol C Tables 4.2.6.8 and 6.1.1.4'
N N 0.0061 0.0033 'International Tables Vol C Tables 4.2.6.8 and 6.1.1.4'
O O 0.0106 0.0060 'International Tables Vol C Tables 4.2.6.8 and 6.1.1.4'
S S 0.1246 0.1234 'International Tables Vol C Tables 4.2.6.8 and 6.1.1.4'
Ru Ru -1.2594 0.8363 'International Tables Vol C Tables 4.2.6.8 and 6.1.1.4'

loop_
_geom_angle_atom_site_label_1
_geom_angle_atom_site_label_2
_geom_angle_atom_site_label_3
_geom_angle
_geom_angle_site_symmetry_1
_geom_angle_site_symmetry_3
_geom_angle_publ_flag
O1 Ru1 N3 174.37(8) . . ?
O1 Ru1 N5 86.04(8) . . ?
N3 Ru1 N5 91.34(8) . . ?
O1 Ru1 N4 85.57(8) . . ?
N3 Ru1 N4 89.41(8) . . ?
N5 Ru1 N4 89.01(9) . . ?
O1 Ru1 N1 93.79(8) . . ?
N3 Ru1 N1 91.21(9) . . ?
N5 Ru1 N1 90.40(9) . . ?
N4 Ru1 N1 179.15(9) . . ?
O1 Ru1 N2 93.64(8) . . ?
N3 Ru1 N2 89.11(8) . . ?
N5 Ru1 N2 178.48(9) . . ?
N4 Ru1 N2 92.45(9) . . ?
N1 Ru1 N2 88.14(10) . . ?
Ru1 N1 H1A 109.5 . . ?
Ru1 N1 H1B 109.5 . . ?
H1A N1 H1B 109.5 . . ?
Ru1 N1 H1C 109.5 . . ?
H1A N1 H1C 109.5 . . ?
H1B N1 H1C 109.5 . . ?
Ru1 N2 H2A 109.5 . . ?
Ru1 N2 H2B 109.5 . . ?
H2A N2 H2B 109.5 . . ?
Ru1 N2 H2C 109.5 . . ?
H2A N2 H2C 109.5 . . ?
H2B N2 H2C 109.5 . . ?
Ru1 N3 H3A 109.5 . . ?
Ru1 N3 H3B 109.5 . . ?
H3A N3 H3B 109.5 . . ?
Ru1 N3 H3C 109.5 . . ?
H3A N3 H3C 109.5 . . ?
H3B N3 H3C 109.5 . . ?
Ru1 N4 H4A 109.5 . . ?
Ru1 N4 H4B 109.5 . . ?
H4A N4 H4B 109.5 . . ?
Ru1 N4 H4C 109.5 . . ?
H4A N4 H4C 109.5 . . ?
H4B N4 H4C 109.5 . . ?
Ru1 N5 H5A 109.5 . . ?
Ru1 N5 H5B 109.5 . . ?
H5A N5 H5B 109.5 . . ?
Ru1 N5 H5C 109.5 . . ?
H5A N5 H5C 109.5 . . ?
H5B N5 H5C 109.5 . . ?
C7 O1 Ru1 130.23(16) . . ?
C2 O3 H3O 109(3) . . ?
C4 O4 H4O 109(3) . . ?
C6 C1 C2 117.9(2) . . ?
C6 C1 C7 121.2(2) . . ?
C2 C1 C7 120.9(2) . . ?
O3 C2 C3 117.9(2) . . ?
O3 C2 C1 121.4(2) . . ?
C3 C2 C1 120.7(2) . . ?
C4 C3 C2 119.4(2) . . ?
C4 C3 H3D 120.3 . . ?
C2 C3 H3D 120.3 . . ?
O4 C4 C3 122.1(2) . . ?
O4 C4 C5 116.8(2) . . ?
C3 C4 C5 121.1(2) . . ?
C6 C5 C4 118.6(2) . . ?
C6 C5 H5 120.7 . . ?
C4 C5 H5 120.7 . . ?
C5 C6 C1 122.2(2) . . ?
C5 C6 H6 118.9 . . ?
C1 C6 H6 118.9 . . ?
O2 C7 O1 124.2(2) . . ?
O2 C7 C1 121.1(2) . . ?
O1 C7 C1 114.7(2) . . ?
O7A S1 O5 112.07(19) . . ?
O7A S1 O6B 122.1(4) . . ?
O5 S1 O6B 115.0(4) . . ?
O7A S1 O6A 112.7(3) . . ?
O5 S1 O6A 108.3(3) . . ?
O7A S1 O8B 71.4(3) . . ?
O5 S1 O8B 119.8(2) . . ?
O6B S1 O8B 109.7(4) . . ?
O6A S1 O8B 126.0(3) . . ?
O7A S1 O8A 113.5(2) . . ?
O5 S1 O8A 102.28(17) . . ?
O6B S1 O8A 87.2(3) . . ?
O6A S1 O8A 107.4(2) . . ?
O5 S1 O7B 105.2(2) . . ?
O6B S1 O7B 102.4(3) . . ?
O6A S1 O7B 86.5(3) . . ?
O8B S1 O7B 102.1(3) . . ?
O8A S1 O7B 143.3(3) . . ?
H1WA O1W H1WB 109(5) . . ?
H2WA O2W H2WB 98(4) . . ?

loop_
_geom_bond_atom_site_label_1
_geom_bond_atom_site_label_2
_geom_bond_distance
_geom_bond_site_symmetry_2
_geom_bond_publ_flag
Ru1 O1 2.0039(16) . ?
Ru1 N3 2.0840(19) . ?
Ru1 N5 2.099(2) . ?
Ru1 N4 2.101(2) . ?
Ru1 N1 2.105(2) . ?
Ru1 N2 2.110(2) . ?
N1 H1A 0.9100 . ?
N1 H1B 0.9100 . ?
N1 H1C 0.9100 . ?
N2 H2A 0.9100 . ?
N2 H2B 0.9100 . ?
N2 H2C 0.9100 . ?
N3 H3A 0.9100 . ?
N3 H3B 0.9100 . ?
N3 H3C 0.9100 . ?
N4 H4A 0.9100 . ?
N4 H4B 0.9100 . ?
N4 H4C 0.9100 . ?
N5 H5A 0.9100 . ?
N5 H5B 0.9100 . ?
N5 H5C 0.9100 . ?
O1 C7 1.291(3) . ?
O2 C7 1.243(3) . ?
O3 C2 1.360(3) . ?
O3 H3O 0.80(4) . ?
O4 C4 1.361(3) . ?
O4 H4O 0.73(4) . ?
C1 C6 1.394(3) . ?
C1 C2 1.400(3) . ?
C1 C7 1.478(3) . ?
C2 C3 1.390(3) . ?
C3 C4 1.385(4) . ?
C3 H3D 0.9500 . ?
C4 C5 1.388(4) . ?
C5 C6 1.378(3) . ?
C5 H5 0.9500 . ?
C6 H6 0.9500 . ?
S1 O7A 1.409(3) . ?
S1 O5 1.457(2) . ?
S1 O6B 1.467(5) . ?
S1 O6A 1.494(4) . ?
S1 O8B 1.500(5) . ?
S1 O8A 1.505(3) . ?
S1 O7B 1.546(4) . ?
O1W H1WA 0.76(5) . ?
O1W H1WB 0.74(5) . ?
O2W H2WA 0.73(4) . ?
O2W H2WB 0.85(5) . ?

loop_
_geom_hbond_atom_site_label_D
_geom_hbond_atom_site_label_H
_geom_hbond_atom_site_label_A
_geom_hbond_distance_DH
_geom_hbond_distance_HA
_geom_hbond_distance_DA
_geom_hbond_angle_DHA
_geom_hbond_site_symmetry_A
O3 H3O O2 0.80(4) 1.87(4) 2.584(3) 148(4) .
N1 H1C O2 0.91 2.26 2.976(3) 134.8 .
N5 H5C O1 0.91 2.60 2.800(3) 93.2 .
O2W H2WB O8A 0.85(5) 1.82(5) 2.638(4) 162(4) .
O4 H4O O6A 0.73(4) 1.90(4) 2.596(6) 162(4) 4_575
O4 H4O O6B 0.73(4) 1.93(4) 2.656(9) 175(4) 4_575
N4 H4A O6B 0.91 2.03 2.922(7) 165.8 2_655
O1W H1WB O7B 0.74(5) 2.03(5) 2.720(6) 155(5) .
N1 H1B O5 0.91 2.10 3.001(3) 173.1 3_676
N4 H4B O1W 0.91 2.14 3.027(3) 163.5 4_475
N5 H5B O2W 0.91 2.11 2.980(3) 160.6 3_666
O2W H2WA O7A 0.73(4) 2.12(4) 2.714(4) 139(4) 2_746
N3 H3A O1W 0.91 2.18 3.063(3) 163.7 2_655
N3 H3C O7A 0.91 2.14 2.995(4) 155.9 4_475
N4 H4A O6A 0.91 2.18 3.061(5) 162.0 2_655
O1W H1WA O7B 0.76(5) 2.16(5) 2.785(6) 141(4) 3_776
O1W H1WB O6A 0.74(5) 2.18(5) 2.824(6) 145(5) .
O1W H1WA O7A 0.76(5) 2.22(5) 2.939(5) 157(4) 3_776
O2W H2WA O8B 0.73(4) 2.24(4) 2.968(6) 174(4) 2_746
N2 H2A O4 0.91 2.35 3.049(3) 133.6 3_675
N3 H3B O5 0.91 2.31 3.182(3) 161.4 3_676
N4 H4C O5 0.91 2.27 3.066(3) 145.5 2_645
O2W H2WB O8B 0.85(5) 2.32(5) 3.119(6) 158(4) .
N1 H1A O3 0.91 2.40 3.186(3) 144.0 2_645
N2 H2B O8A 0.91 2.38 3.009(4) 126.7 3_676
N2 H2C O1W 0.91 2.36 3.170(3) 148.4 2_655
N3 H3C O7B 0.91 2.37 3.277(6) 174.9 4_475
O2W H2WB O6B 0.85(5) 2.38(5) 3.053(7) 137(4) .
N3 H3B O8A 0.91 2.49 2.918(4) 109.4 3_676
N3 H3B O8B 0.91 2.52 2.968(5) 110.5 3_676
N5 H5A O5 0.91 2.50 3.279(3) 144.6 2_645
N5 H5A O7B 0.91 2.54 3.395(6) 157.4 2_645
N2 H2C O6A 0.91 2.57 3.276(5) 134.6 2_655
N3 H3B O8A 0.91 2.49 2.918(4) 109.4 3_676
N3 H3B O8B 0.91 2.52 2.968(5) 110.5 3_676
N5 H5A O6A 0.91 2.56 3.200(5) 128.1 2_645
N5 H5C O4 0.91 2.57 3.294(3) 136.4 3_665
N5 H5C O3 0.91 2.60 3.258(3) 130.1 2_645
O1W H1WB O6B 0.74(5) 2.54(5) 3.179(8) 144(5) .
O1W H1WB O7A 0.74(5) 2.66(5) 3.357(5) 156(5) .

loop_
_geom_torsion_atom_site_label_1
_geom_torsion_atom_site_label_2
_geom_torsion_atom_site_label_3
_geom_torsion_atom_site_label_4
_geom_torsion
_geom_torsion_site_symmetry_1
_geom_torsion_site_symmetry_2
_geom_torsion_site_symmetry_3
_geom_torsion_site_symmetry_4
_geom_torsion_publ_flag
N5 Ru1 O1 C7 -126.0(2) . . . . ?
N4 Ru1 O1 C7 144.7(2) . . . . ?
N1 Ru1 O1 C7 -35.9(2) . . . . ?
N2 Ru1 O1 C7 52.5(2) . . . . ?
C6 C1 C2 O3 178.2(2) . . . . ?
C7 C1 C2 O3 -1.9(4) . . . . ?
C6 C1 C2 C3 -1.5(4) . . . . ?
C7 C1 C2 C3 178.4(2) . . . . ?
O3 C2 C3 C4 -179.1(2) . . . . ?
C1 C2 C3 C4 0.6(4) . . . . ?
C2 C3 C4 O4 -179.6(2) . . . . ?
C2 C3 C4 C5 1.1(4) . . . . ?
O4 C4 C5 C6 178.9(2) . . . . ?
C3 C4 C5 C6 -1.9(4) . . . . ?
C4 C5 C6 C1 0.9(4) . . . . ?
C2 C1 C6 C5 0.8(4) . . . . ?
C7 C1 C6 C5 -179.1(2) . . . . ?
Ru1 O1 C7 O2 -2.7(4) . . . . ?
Ru1 O1 C7 C1 177.10(16) . . . . ?
C6 C1 C7 O2 -178.1(2) . . . . ?
C2 C1 C7 O2 2.0(4) . . . . ?
C6 C1 C7 O1 2.1(3) . . . . ?
C2 C1 C7 O1 -177.8(2) . . . . ?
